data_2220347
loop_
_publ_author_name
'Kubono, Koji'
'Tsuno, Yuki'
'Tani, Keita'
'Yokoi, Kunihiko'

_publ_section_title
;
 A monoclinic polymorph of
 4,4'-dichloro-2,2'-(piperazine-1,4-diyldimethylene)diphenol
;
_journal_coeditor_code SI2131
_journal_issue 12
_journal_name_full 'Acta Crystallographica Section E'
_journal_page_first o2446
_journal_paper_doi 10.1107/S1600536808038750
_journal_volume 64
_journal_year 2008
_chemical_formula_iupac 'C18 H20 Cl2 N2 O2'
_chemical_formula_moiety 'C18 H20 Cl2 N2 O2'
_chemical_formula_sum 'C18 H20 Cl2 N2 O2'
_chemical_formula_weight 367.26
_chemical_name_systematic
;
4,4'-dichloro-2,2'-(piperazine-1,4-diyldimethylene)diphenol
;
_space_group_IT_number 14
_symmetry_cell_setting monoclinic
_symmetry_space_group_name_Hall '-P 2yn'
_symmetry_space_group_name_H-M 'P 1 21/n 1'
_cell_angle_alpha 90.0000
_cell_angle_beta 96.45(2)
_cell_angle_gamma 90.0000
_cell_formula_units_Z 2
_cell_length_a 15.755(4)
_cell_length_b 9.2667(17)
_cell_length_c 5.9771(19)
_cell_measurement_reflns_used 25
_cell_measurement_temperature 298.1
_cell_measurement_theta_max 17.3
_cell_measurement_theta_min 15.2
_cell_volume 867.1(4)
_computing_cell_refinement 'WinAFC (Rigaku/MSC, 2006)'
_computing_data_collection 'WinAFC (Rigaku/MSC, 2006)'
_computing_data_reduction 'CrystalStructure (Rigaku/MSC, 2006)'
_computing_molecular_graphics 'PLATON (Spek, 2003)'
_computing_publication_material 'CrystalStructure (Rigaku/MSC, 2006)'
_computing_structure_refinement 'CRYSTALS (Betteridge <i>et al.</i>,  2003)'
_computing_structure_solution 'SIR92 (Altomare <i>et al.</i>,  1993)'
_diffrn_measured_fraction_theta_full 0.999
_diffrn_measured_fraction_theta_max 0.999
_diffrn_measurement_device_type 'Rigaku AFC-7R'
_diffrn_measurement_method \w-2\q
_diffrn_radiation_type 'Mo K\a'
_diffrn_radiation_wavelength 0.71069
_diffrn_reflns_av_R_equivalents 0.020
_diffrn_reflns_limit_h_max 20
_diffrn_reflns_limit_h_min -20
_diffrn_reflns_limit_k_max 12
_diffrn_reflns_limit_k_min 0
_diffrn_reflns_limit_l_max 4
_diffrn_reflns_limit_l_min -7
_diffrn_reflns_number 2462
_diffrn_reflns_theta_full 27.50
_diffrn_reflns_theta_max 27.50
_diffrn_standards_decay_% 0.35
_diffrn_standards_interval_count 150
_diffrn_standards_number 3
_exptl_absorpt_coefficient_mu 0.387
_exptl_absorpt_correction_type none
_exptl_crystal_colour colorless
_exptl_crystal_density_diffrn 1.407
_exptl_crystal_density_method 'not measured'
_exptl_crystal_description column
_exptl_crystal_F_000 384.00
_exptl_crystal_size_max 0.35
_exptl_crystal_size_mid 0.15
_exptl_crystal_size_min 0.15
_refine_diff_density_max 0.54
_refine_diff_density_min -0.52
_refine_ls_extinction_method none
_refine_ls_goodness_of_fit_ref 1.008
_refine_ls_hydrogen_treatment refall
_refine_ls_number_parameters 119
_refine_ls_number_reflns 1994
_refine_ls_R_factor_gt 0.0406
_refine_ls_shift/su_max 0.0000
_refine_ls_structure_factor_coef Fsqd
_refine_ls_weighting_details 'w = 1/[0.002Fo^2^ + \s(Fo^2^)]/(4Fo^2^)'
_refine_ls_weighting_scheme calc
_refine_ls_wR_factor_ref 0.1486
_reflns_number_gt 1316
_reflns_number_total 1994
_reflns_threshold_expression F^2^>2\s(F^2^)
_cod_data_source_file si2131.cif
_cod_data_source_block I
_cod_original_sg_symbol_H-M 'P 21/n'
_cod_database_code 2220347

loop_
_symmetry_equiv_pos_site_id
_symmetry_equiv_pos_as_xyz
1 +X,+Y,+Z
2 1/2-X,1/2+Y,1/2-Z
3 -X,-Y,-Z
4 1/2+X,1/2-Y,1/2+Z

loop_
_atom_site_type_symbol
_atom_site_label
_atom_site_fract_x
_atom_site_fract_y
_atom_site_fract_z
_atom_site_U_iso_or_equiv
_atom_site_adp_type
_atom_site_calc_flag
_atom_site_refinement_flags
_atom_site_occupancy
Cl Cl1 0.70334(4) 0.71539(6) 0.65673(12) 0.0627(2) Uani d . 1.00
O O1 0.59890(10) 0.28682(15) 1.2938(2) 0.0497(4) Uani d . 1.00
N N1 0.50843(9) 0.15177(16) 0.9674(2) 0.0354(3) Uani d . 1.00
C C1 0.62416(12) 0.3779(2) 1.1357(3) 0.0378(4) Uani d . 1.00
C C2 0.69309(12) 0.4691(2) 1.1990(3) 0.0461(5) Uani d . 1.00
C C3 0.71835(13) 0.5701(2) 1.0514(4) 0.0473(5) Uani d . 1.00
C C4 0.67524(12) 0.5798(2) 0.8384(3) 0.0436(5) Uani d . 1.00
C C5 0.60947(12) 0.4866(2) 0.7692(3) 0.0385(5) Uani d . 1.00
C C6 0.58325(11) 0.38356(19) 0.9157(3) 0.0337(4) Uani d . 1.00
C C7 0.50735(12) 0.28755(19) 0.8387(3) 0.0390(5) Uani d . 1.00
C C8 0.57289(12) 0.0497(2) 0.9043(4) 0.0417(5) Uani d . 1.00
C C9 0.57559(11) -0.0814(2) 1.0552(4) 0.0422(5) Uani d . 1.00
H H1 0.5656 0.2261 1.2298 0.059 Uiso d R 1.00
H H2 0.7224 0.4609 1.3462 0.054 Uiso c R 1.00
H H3 0.7650 0.6328 1.0950 0.056 Uiso c R 1.00
H H4 0.5819 0.4926 0.6198 0.047 Uiso c R 1.00
H H5 0.5090 0.2653 0.6841 0.046 Uiso c R 1.00
H H6 0.4562 0.3383 0.8565 0.046 Uiso c R 1.00
H H7 0.5580 0.0195 0.7531 0.051 Uiso c R 1.00
H H8 0.6272 0.0954 0.9174 0.051 Uiso c R 1.00
H H9 0.6173 -0.1479 1.0157 0.051 Uiso c R 1.00
H H10 0.5898 -0.0510 1.2065 0.051 Uiso c R 1.00

loop_
_atom_site_aniso_label
_atom_site_aniso_U_11
_atom_site_aniso_U_22
_atom_site_aniso_U_33
_atom_site_aniso_U_12
_atom_site_aniso_U_13
_atom_site_aniso_U_23
Cl1 0.0679(4) 0.0428(3) 0.0828(5) -0.0173(2) 0.0324(3) -0.0034(2)
O1 0.0618(9) 0.0389(8) 0.0467(9) -0.0050(6) -0.0016(7) -0.0006(6)
N1 0.0266(6) 0.0258(6) 0.0545(10) -0.0007(5) 0.0077(6) -0.0043(6)
C1 0.0365(9) 0.0272(8) 0.0493(11) 0.0049(7) 0.0029(8) -0.0052(8)
C2 0.0383(10) 0.0387(10) 0.0582(13) 0.0016(8) -0.0081(9) -0.0107(9)
C3 0.0323(9) 0.0367(9) 0.0727(15) -0.0036(8) 0.0044(9) -0.0146(10)
C4 0.0363(9) 0.0299(9) 0.0670(14) -0.0038(7) 0.0158(9) -0.0074(8)
C5 0.0372(9) 0.0304(9) 0.0481(11) -0.0024(7) 0.0057(8) -0.0045(8)
C6 0.0295(8) 0.0255(7) 0.0463(10) 0.0007(7) 0.0043(7) -0.0059(7)
C7 0.0349(9) 0.0302(9) 0.0510(12) -0.0037(7) 0.0002(8) -0.0011(8)
C8 0.0314(8) 0.0295(9) 0.0665(13) -0.0012(7) 0.0153(8) -0.0067(8)
C9 0.0286(8) 0.0293(8) 0.0689(13) -0.0005(7) 0.0062(8) -0.0048(9)

loop_
_atom_type_symbol
_atom_type_description
_atom_type_scat_dispersion_real
_atom_type_scat_dispersion_imag
_atom_type_scat_source
C C 0.003 0.002
;
International Tables for Crystallography
(1992, Vol. C, Tables 4.2.6.8 and 6.1.1.4)
;
H H 0.000 0.000
;
International Tables for Crystallography
(1992, Vol. C, Table 6.1.1.4)
;
Cl Cl 0.148 0.159
;
International Tables for Crystallography
(1992, Vol. C, Tables 4.2.6.8 and 6.1.1.4)
;
N N 0.006 0.003
;
International Tables for Crystallography
(1992, Vol. C, Tables 4.2.6.8 and 6.1.1.4)
;
O O 0.011 0.006
;
International Tables for Crystallography
(1992, Vol. C, Tables 4.2.6.8 and 6.1.1.4)
;

loop_
_geom_angle_atom_site_label_1
_geom_angle_atom_site_label_2
_geom_angle_atom_site_label_3
_geom_angle_site_symmetry_1
_geom_angle_site_symmetry_3
_geom_angle
_geom_angle_publ_flag
C7 N1 C8 . . 112.58(15) no
C7 N1 C9 . 3_657 111.96(14) no
C8 N1 C9 . 3_657 109.43(14) no
O1 C1 C2 . . 117.87(17) no
O1 C1 C6 . . 122.46(16) no
C2 C1 C6 . . 119.67(18) no
C1 C2 C3 . . 120.75(19) no
C2 C3 C4 . . 119.27(18) no
Cl1 C4 C3 . . 119.17(14) no
Cl1 C4 C5 . . 119.92(16) no
C3 C4 C5 . . 120.90(19) no
C4 C5 C6 . . 120.60(18) no
C1 C6 C5 . . 118.68(16) no
C1 C6 C7 . . 121.77(17) no
C5 C6 C7 . . 119.41(16) no
N1 C7 C6 . . 112.28(15) no
N1 C8 C9 . . 109.81(17) no
N1 C9 C8 3_657 . 109.75(15) no
C1 O1 H1 . . 108.6 no
C1 C2 H2 . . 119.0 no
C3 C2 H2 . . 120.2 no
C2 C3 H3 . . 120.7 no
C4 C3 H3 . . 120.0 no
C4 C5 H4 . . 119.7 no
C6 C5 H4 . . 119.7 no
N1 C7 H5 . . 108.8 no
N1 C7 H6 . . 108.9 no
C6 C7 H5 . . 108.3 no
C6 C7 H6 . . 109.0 no
H5 C7 H6 . . 109.5 no
N1 C8 H7 . . 109.3 no
N1 C8 H8 . . 109.5 no
C9 C8 H7 . . 108.6 no
C9 C8 H8 . . 110.1 no
H7 C8 H8 . . 109.5 no
N1 C9 H9 3_657 . 109.3 no
N1 C9 H10 3_657 . 109.5 no
C8 C9 H9 . . 110.4 no
C8 C9 H10 . . 108.5 no
H9 C9 H10 . . 109.5 no

loop_
_geom_bond_atom_site_label_1
_geom_bond_atom_site_label_2
_geom_bond_site_symmetry_2
_geom_bond_distance
_geom_bond_publ_flag
Cl1 C4 . 1.750(2) no
O1 C1 . 1.360(2) no
N1 C7 . 1.474(2) no
N1 C8 . 1.468(2) no
N1 C9 3_657 1.468(2) no
C1 C2 . 1.395(2) no
C1 C6 . 1.399(2) no
C2 C3 . 1.375(3) no
C3 C4 . 1.377(3) no
C4 C5 . 1.376(2) no
C5 C6 . 1.389(2) no
C6 C7 . 1.520(2) no
C8 C9 . 1.510(2) no
O1 H1 . 0.832 no
C2 H2 . 0.950 no
C3 H3 . 0.950 no
C5 H4 . 0.950 no
C7 H5 . 0.950 no
C7 H6 . 0.950 no
C8 H7 . 0.950 no
C8 H8 . 0.950 no
C9 H9 . 0.950 no
C9 H10 . 0.950 no

loop_
_geom_hbond_atom_site_label_D
_geom_hbond_atom_site_label_H
_geom_hbond_atom_site_label_A
_geom_hbond_site_symmetry_A
_geom_hbond_distance_DH
_geom_hbond_distance_HA
_geom_hbond_distance_DA
_geom_hbond_angle_DHA
_geom_hbond_publ_flag
O1 H1 N1 . 0.832 1.852 2.604(2) 149.6 yes
C3 H3 O1 2_657 0.95 2.599 3.547(2) 175.3 yes

loop_
_geom_torsion_atom_site_label_1
_geom_torsion_atom_site_label_2
_geom_torsion_atom_site_label_3
_geom_torsion_atom_site_label_4
_geom_torsion_site_symmetry_1
_geom_torsion_site_symmetry_3
_geom_torsion_site_symmetry_4
_geom_torsion
C7 N1 C8 C9 . . . 175.34(15)
C8 N1 C7 C6 . . . -74.1(2)
C7 N1 C9 C8 . 3_657 3_657 -175.02(17)
C9 N1 C7 C6 3_657 . . 162.11(16)
C8 N1 C9 C8 . 3_657 3_657 59.4(2)
C9 N1 C8 C9 3_657 . . -59.5(2)
O1 C1 C2 C3 . . . -175.83(18)
O1 C1 C6 C5 . . . 175.67(17)
O1 C1 C6 C7 . . . 0.0(2)
C2 C1 C6 C5 . . . -3.8(2)
C2 C1 C6 C7 . . . -179.42(17)
C6 C1 C2 C3 . . . 3.6(3)
C1 C2 C3 C4 . . . -0.6(3)
C2 C3 C4 Cl1 . . . 176.21(16)
C2 C3 C4 C5 . . . -2.3(3)
Cl1 C4 C5 C6 . . . -176.38(15)
C3 C4 C5 C6 . . . 2.1(3)
C4 C5 C6 C1 . . . 0.9(2)
C4 C5 C6 C7 . . . 176.70(17)
C1 C6 C7 N1 . . . -27.3(2)
C5 C6 C7 N1 . . . 157.10(17)
N1 C8 C9 N1 . . 3_657 59.7(2)
